data_1562083
loop_
_publ_author_name
'Rachuri, Yadagiri'
'Bisht, Kamal Kumar'
'Parmar, Bhavesh'
'Suresh, Eringathodi'

_publ_section_title
;
 Luminescent MOFs comprising mixed tritopic linkers and Cd(II)/Zn(II)
 nodes for selective detection of organic nitro compounds and iodine
 capture
;
_journal_name_full 'Journal of Solid State Chemistry'
_journal_page_first 23
_journal_page_last 31
_journal_paper_doi 10.1016/j.jssc.2014.05.012
_journal_volume 223
_journal_year 2015
_chemical_formula_sum 'C54 H54 Cd3 N12 O18'
_chemical_formula_weight 1496.29
_space_group_IT_number 2
_space_group_name_Hall '-P 1'
_space_group_name_H-M_alt 'P -1'
_symmetry_cell_setting triclinic
_symmetry_space_group_name_H-M 'P -1'
_atom_sites_solution_hydrogens geom
_atom_sites_solution_primary direct
_atom_sites_solution_secondary difmap
_cell_angle_alpha 95.523(8)
_cell_angle_beta 102.341(8)
_cell_angle_gamma 102.103(8)
_cell_formula_units_Z 1
_cell_length_a 8.644(4)
_cell_length_b 10.479(5)
_cell_length_c 16.369(8)
_cell_measurement_reflns_used 2067
_cell_measurement_temperature 150(2)
_cell_measurement_theta_max 24.34
_cell_measurement_theta_min 2.68
_cell_volume 1400.7(12)
_computing_cell_refinement 'BRUKER SMART'
_computing_data_collection 'BRUKER SMART'
_computing_data_reduction 'BRUKER SAINT'
_computing_molecular_graphics ORTEP
_computing_structure_refinement 'SHELXL-97 (Sheldrick, 1997)'
_computing_structure_solution 'SHELXS-97 (Sheldrick, 1990)'
_diffrn_ambient_temperature 150(2)
_diffrn_measured_fraction_theta_full 0.953
_diffrn_measured_fraction_theta_max 0.953
_diffrn_measurement_device_type 'BRUKER SMART APEX CCD DIFFARCTOMETER'
_diffrn_measurement_method 'OMEGA-PHI SCAN'
_diffrn_radiation_monochromator graphite
_diffrn_radiation_source 'fine-focus sealed tube'
_diffrn_radiation_type MoK\a
_diffrn_radiation_wavelength 0.71073
_diffrn_reflns_av_R_equivalents 0.0616
_diffrn_reflns_av_sigmaI/netI 0.1133
_diffrn_reflns_limit_h_max 10
_diffrn_reflns_limit_h_min -11
_diffrn_reflns_limit_k_max 13
_diffrn_reflns_limit_k_min -13
_diffrn_reflns_limit_l_max 21
_diffrn_reflns_limit_l_min -20
_diffrn_reflns_number 11664
_diffrn_reflns_theta_full 27.50
_diffrn_reflns_theta_max 27.50
_diffrn_reflns_theta_min 2.01
_exptl_absorpt_coefficient_mu 1.215
_exptl_absorpt_correction_T_max 0.9761
_exptl_absorpt_correction_T_min 0.8020
_exptl_absorpt_correction_type multi-scan
_exptl_absorpt_process_details 'BRUKER SADABS'
_exptl_crystal_colour COLOURLESS'
_exptl_crystal_density_diffrn 1.774
_exptl_crystal_density_method 'not measured'
_exptl_crystal_description PLATES
_exptl_crystal_F_000 750
_exptl_crystal_size_max 0.19
_exptl_crystal_size_mid 0.07
_exptl_crystal_size_min 0.02
_refine_diff_density_max 1.395
_refine_diff_density_min -1.425
_refine_diff_density_rms 0.179
_refine_ls_extinction_method none
_refine_ls_goodness_of_fit_ref 0.988
_refine_ls_hydrogen_treatment mixed
_refine_ls_matrix_type full
_refine_ls_number_parameters 416
_refine_ls_number_reflns 6146
_refine_ls_number_restraints 9
_refine_ls_restrained_S_all 0.988
_refine_ls_R_factor_all 0.0925
_refine_ls_R_factor_gt 0.0564
_refine_ls_shift/su_max 0.000
_refine_ls_shift/su_mean 0.000
_refine_ls_structure_factor_coef Fsqd
_refine_ls_weighting_details 'calc w=1/[\s^2^(Fo^2^)+(0.0555P)^2^+0.0000P] where P=(Fo^2^+2Fc^2^)/3'
_refine_ls_weighting_scheme calc
_refine_ls_wR_factor_gt 0.1123
_refine_ls_wR_factor_ref 0.1322
_reflns_number_gt 4257
_reflns_number_total 6146
_reflns_threshold_expression >2sigma(I)
_cod_data_source_file JSSC-2015-223-23.cif
_cod_data_source_block ycp135m
_cod_depositor_comments
;
The following automatic conversions were performed:

data item '_exptl_absorpt_correction_type' value 'MULTI-SCAN' was
changed to 'multi-scan' in accordance with the built-in table derived
from the CIF Core dictionary named 'cif_core.dic' version 2.4.5 last
updated on 2014-11-21.

data item '_symmetry_cell_setting' value 'TRICLINIC' was changed to
'triclinic' in accordance with the built-in table derived from the
CIF Core dictionary named 'cif_core.dic' version 2.4.5 last updated
on 2014-11-21.

Automatic conversion script
Id: cif_fix_values 8369 2020-08-20 11:38:08Z andrius 
;
_cod_original_cell_volume 1400.8(11)
_cod_original_sg_symbol_H-M P-1
_cod_database_code 1562083

loop_
_symmetry_equiv_pos_as_xyz
'x, y, z'
'-x, -y, -z'

loop_
_atom_site_label
_atom_site_type_symbol
_atom_site_fract_x
_atom_site_fract_y
_atom_site_fract_z
_atom_site_U_iso_or_equiv
_atom_site_adp_type
_atom_site_occupancy
_atom_site_symmetry_multiplicity
_atom_site_calc_flag
_atom_site_refinement_flags
_atom_site_disorder_assembly
_atom_site_disorder_group
Cd1 Cd 0.5000 0.5000 -0.5000 0.01696(17) Uani 1 2 d S . .
Cd2 Cd 0.43735(5) 0.35469(4) 0.10956(3) 0.01207(13) Uani 1 1 d . . .
O1 O 0.4833(5) 0.2672(4) -0.0134(3) 0.0183(10) Uani 1 1 d . . .
O2 O 0.5974(5) 0.4472(4) -0.0608(3) 0.0190(10) Uani 1 1 d . . .
O3 O 0.5352(5) 0.3981(4) -0.3765(3) 0.0210(10) Uani 1 1 d . . .
O4 O 0.5274(6) 0.2018(4) -0.4436(3) 0.0318(12) Uani 1 1 d . . .
O5 O 0.5510(6) -0.1748(4) -0.2867(3) 0.0319(12) Uani 1 1 d . . .
O6 O 0.5508(5) -0.1507(4) -0.1510(3) 0.0208(10) Uani 1 1 d . . .
O7 O 0.3606(6) 0.3941(4) 0.2428(3) 0.0245(11) Uani 1 1 d D . .
O8 O 0.3912(5) 0.6628(4) -0.4373(3) 0.0232(11) Uani 1 1 d D . .
O9 O 0.2865(7) 0.9690(6) 0.4818(4) 0.0572(17) Uani 1 1 d D . .
N1 N 0.6953(6) 0.4519(5) 0.1733(3) 0.0203(12) Uani 1 1 d . . .
N2 N 0.9322(6) 0.5914(5) 0.1975(4) 0.0220(13) Uani 1 1 d . . .
N3 N 1.2497(6) 1.3646(5) 0.4574(4) 0.0230(13) Uani 1 1 d . . .
N4 N 1.0473(7) 1.1893(5) 0.4220(4) 0.0251(13) Uani 1 1 d . . .
N5 N 1.1641(6) 1.2861(5) 0.0680(3) 0.0146(11) Uani 1 1 d . . .
N6 N 0.9222(6) 1.1715(5) 0.0695(4) 0.0212(12) Uani 1 1 d . . .
C1 C 0.5363(7) 0.3262(6) -0.0681(4) 0.0131(12) Uani 1 1 d . . .
C2 C 0.5287(6) 0.2428(5) -0.1502(4) 0.0100(12) Uani 1 1 d . . .
C3 C 0.5208(7) 0.2931(5) -0.2256(4) 0.0128(12) Uani 1 1 d . . .
H3 H 0.5131 0.3801 -0.2272 0.015 Uiso 1 1 calc R . .
C4 C 0.5241(7) 0.2170(6) -0.2986(4) 0.0163(13) Uani 1 1 d . . .
C5 C 0.5320(7) 0.0874(5) -0.2959(4) 0.0113(12) Uani 1 1 d . . .
H5 H 0.5330 0.0350 -0.3449 0.014 Uiso 1 1 calc R . .
C6 C 0.5385(7) 0.0335(5) -0.2212(4) 0.0120(12) Uani 1 1 d . . .
C7 C 0.5372(7) 0.1108(5) -0.1490(4) 0.0142(13) Uani 1 1 d . . .
H7 H 0.5421 0.0754 -0.0988 0.017 Uiso 1 1 calc R . .
C8 C 0.5273(8) 0.2769(6) -0.3791(4) 0.0210(14) Uani 1 1 d . . .
C9 C 0.5469(7) -0.1091(6) -0.2204(4) 0.0168(14) Uani 1 1 d . . .
C10 C 0.7934(9) 0.4333(7) 0.2471(5) 0.0316(17) Uani 1 1 d . . .
H10 H 0.7632 0.3710 0.2811 0.038 Uiso 1 1 calc R . .
C11 C 0.9386(8) 0.5181(7) 0.2624(5) 0.0357(19) Uani 1 1 d . . .
H11 H 1.0266 0.5258 0.3081 0.043 Uiso 1 1 calc R . .
C12 C 0.7835(7) 0.5481(6) 0.1466(4) 0.0191(14) Uani 1 1 d . . .
H12 H 0.7470 0.5827 0.0978 0.023 Uiso 1 1 calc R . .
C13 C 1.0544(7) 0.7079(6) 0.1906(4) 0.0231(15) Uani 1 1 d . . .
H13A H 1.0731 0.7004 0.1342 0.028 Uiso 1 1 calc R . .
H13B H 1.1566 0.7122 0.2306 0.028 Uiso 1 1 calc R . .
C14 C 0.9986(7) 0.8320(6) 0.2082(4) 0.0222(15) Uani 1 1 d . . .
C15 C 0.9235(7) 0.8870(6) 0.1420(4) 0.0243(15) Uani 1 1 d . . .
H15 H 0.9121 0.8479 0.0869 0.029 Uiso 1 1 calc R . .
C16 C 0.8649(7) 0.9982(6) 0.1551(5) 0.0244(16) Uani 1 1 d . . .
C17 C 0.8782(8) 1.0535(6) 0.2364(5) 0.0248(16) Uani 1 1 d . . .
H17 H 0.8383 1.1280 0.2461 0.030 Uiso 1 1 calc R . .
C18 C 0.9514(8) 0.9988(7) 0.3049(5) 0.0248(16) Uani 1 1 d . . .
C19 C 1.0126(8) 0.8886(7) 0.2891(5) 0.0276(16) Uani 1 1 d . . .
H19 H 1.0637 0.8529 0.3343 0.033 Uiso 1 1 calc R . .
C20 C 0.9579(10) 1.0510(7) 0.3939(5) 0.039(2) Uani 1 1 d . . .
H20A H 0.8472 1.0422 0.4001 0.047 Uiso 1 1 calc R . .
H20B H 1.0083 0.9966 0.4310 0.047 Uiso 1 1 calc R . .
C21 C 0.9974(9) 1.2803(8) 0.4674(6) 0.054(3) Uani 1 1 d . . .
H21 H 0.8969 1.2710 0.4810 0.065 Uiso 1 1 calc R . .
C22 C 1.1236(9) 1.3877(8) 0.4891(6) 0.053(3) Uani 1 1 d . . .
H22 H 1.1241 1.4661 0.5211 0.064 Uiso 1 1 calc R . .
C23 C 1.1975(8) 1.2432(7) 0.4171(4) 0.0241(15) Uani 1 1 d . . .
H23 H 1.2587 1.2003 0.3886 0.029 Uiso 1 1 calc R . .
C24 C 0.7949(8) 1.0633(7) 0.0838(5) 0.0289(17) Uani 1 1 d . . .
H24A H 0.7516 0.9991 0.0329 0.035 Uiso 1 1 calc R . .
H24B H 0.7062 1.0983 0.0968 0.035 Uiso 1 1 calc R . .
C25 C 0.9035(8) 1.2914(6) 0.0501(5) 0.0264(16) Uani 1 1 d . . .
H25 H 0.8071 1.3198 0.0389 0.032 Uiso 1 1 calc R . .
C26 C 1.0553(8) 1.3614(7) 0.0503(5) 0.0261(16) Uani 1 1 d . . .
H26 H 1.0804 1.4481 0.0399 0.031 Uiso 1 1 calc R . .
C27 C 1.0797(7) 1.1729(6) 0.0805(4) 0.0213(15) Uani 1 1 d . . .
H27 H 1.1244 1.1026 0.0952 0.026 Uiso 1 1 calc R . .
H8C H 0.417(8) 0.716(5) -0.478(3) 0.03(2) Uiso 1 1 d D . .
H8D H 0.409(8) 0.720(5) -0.386(2) 0.04(2) Uiso 1 1 d D . .
H7D H 0.375(8) 0.463(4) 0.287(3) 0.03(2) Uiso 1 1 d D . .
H7C H 0.383(11) 0.319(4) 0.265(4) 0.08(3) Uiso 1 1 d D . .
H9C H 0.348(7) 0.913(5) 0.460(5) 0.050 Uiso 1 1 d D . .
H9D H 0.367(6) 1.047(4) 0.513(4) 0.050 Uiso 1 1 d D . .

loop_
_atom_site_aniso_label
_atom_site_aniso_U_11
_atom_site_aniso_U_22
_atom_site_aniso_U_33
_atom_site_aniso_U_23
_atom_site_aniso_U_13
_atom_site_aniso_U_12
Cd1 0.0228(4) 0.0153(3) 0.0154(4) 0.0058(3) 0.0071(3) 0.0061(3)
Cd2 0.0145(2) 0.0101(2) 0.0142(3) 0.00379(17) 0.00650(18) 0.00451(16)
O1 0.024(2) 0.016(2) 0.019(3) 0.0021(19) 0.013(2) 0.0057(18)
O2 0.026(2) 0.012(2) 0.020(3) 0.0002(19) 0.007(2) 0.0049(18)
O3 0.042(3) 0.011(2) 0.011(2) 0.0038(18) 0.005(2) 0.0088(19)
O4 0.072(4) 0.019(2) 0.009(3) 0.006(2) 0.015(3) 0.015(2)
O5 0.071(4) 0.018(2) 0.013(3) 0.007(2) 0.011(2) 0.020(2)
O6 0.031(3) 0.014(2) 0.022(3) 0.0058(19) 0.013(2) 0.0098(19)
O7 0.044(3) 0.018(2) 0.017(3) 0.006(2) 0.013(2) 0.012(2)
O8 0.031(3) 0.020(2) 0.027(3) 0.005(2) 0.018(2) 0.010(2)
O9 0.053(4) 0.051(4) 0.068(5) -0.004(3) 0.019(4) 0.015(3)
N1 0.020(3) 0.022(3) 0.019(3) 0.004(2) 0.005(2) 0.005(2)
N2 0.018(3) 0.019(3) 0.029(4) 0.003(2) 0.006(2) 0.005(2)
N3 0.028(3) 0.018(3) 0.024(3) -0.001(2) 0.006(3) 0.008(2)
N4 0.029(3) 0.024(3) 0.019(3) -0.004(2) 0.005(3) 0.002(2)
N5 0.016(3) 0.021(3) 0.009(3) 0.005(2) -0.001(2) 0.010(2)
N6 0.015(3) 0.027(3) 0.026(3) 0.008(3) 0.012(2) 0.008(2)
C1 0.011(3) 0.015(3) 0.015(3) 0.003(3) 0.004(2) 0.004(2)
C2 0.010(3) 0.016(3) 0.006(3) 0.007(2) 0.002(2) 0.004(2)
C3 0.022(3) 0.009(3) 0.009(3) 0.006(2) 0.005(3) 0.005(2)
C4 0.018(3) 0.015(3) 0.016(4) 0.002(3) 0.002(3) 0.006(2)
C5 0.016(3) 0.014(3) 0.004(3) 0.000(2) 0.004(2) 0.003(2)
C6 0.019(3) 0.012(3) 0.004(3) 0.005(2) 0.001(2) 0.004(2)
C7 0.014(3) 0.014(3) 0.020(4) 0.006(3) 0.013(3) 0.006(2)
C8 0.029(4) 0.017(3) 0.020(4) 0.004(3) 0.008(3) 0.009(3)
C9 0.023(3) 0.008(3) 0.022(4) 0.002(3) 0.010(3) 0.002(2)
C10 0.034(4) 0.030(4) 0.029(5) 0.012(3) 0.004(3) 0.003(3)
C11 0.024(4) 0.045(5) 0.030(5) 0.014(4) -0.010(3) 0.002(3)
C12 0.012(3) 0.029(4) 0.017(4) 0.004(3) 0.001(3) 0.009(3)
C13 0.017(3) 0.030(4) 0.022(4) 0.005(3) 0.007(3) 0.003(3)
C14 0.018(3) 0.023(3) 0.024(4) 0.003(3) 0.007(3) -0.002(3)
C15 0.019(3) 0.028(4) 0.019(4) -0.001(3) 0.004(3) -0.007(3)
C16 0.016(3) 0.023(3) 0.032(4) 0.003(3) 0.011(3) -0.004(3)
C17 0.023(3) 0.017(3) 0.036(5) 0.005(3) 0.013(3) 0.001(3)
C18 0.024(4) 0.021(4) 0.026(4) 0.001(3) 0.010(3) -0.004(3)
C19 0.028(4) 0.024(4) 0.029(4) 0.005(3) 0.007(3) 0.000(3)
C20 0.056(5) 0.029(4) 0.028(5) -0.001(3) 0.019(4) -0.006(4)
C21 0.028(4) 0.048(5) 0.082(8) -0.022(5) 0.020(5) 0.007(4)
C22 0.030(4) 0.034(5) 0.089(8) -0.028(5) 0.022(5) 0.002(4)
C23 0.027(4) 0.028(4) 0.021(4) 0.006(3) 0.009(3) 0.007(3)
C24 0.015(3) 0.030(4) 0.039(5) -0.004(3) 0.016(3) -0.008(3)
C25 0.022(3) 0.028(4) 0.036(5) 0.006(3) 0.008(3) 0.017(3)
C26 0.024(4) 0.022(3) 0.036(5) 0.007(3) 0.009(3) 0.012(3)
C27 0.016(3) 0.019(3) 0.031(4) 0.002(3) 0.008(3) 0.009(3)

loop_
_atom_type_symbol
_atom_type_description
_atom_type_scat_dispersion_real
_atom_type_scat_dispersion_imag
_atom_type_scat_source
C C 0.0033 0.0016 'International Tables Vol C Tables 4.2.6.8 and 6.1.1.4'
H H 0.0000 0.0000 'International Tables Vol C Tables 4.2.6.8 and 6.1.1.4'
N N 0.0061 0.0033 'International Tables Vol C Tables 4.2.6.8 and 6.1.1.4'
O O 0.0106 0.0060 'International Tables Vol C Tables 4.2.6.8 and 6.1.1.4'
Cd Cd -0.8075 1.2024 'International Tables Vol C Tables 4.2.6.8 and 6.1.1.4'

loop_
_geom_angle_atom_site_label_1
_geom_angle_atom_site_label_2
_geom_angle_atom_site_label_3
_geom_angle
_geom_angle_site_symmetry_1
_geom_angle_site_symmetry_3
N3 Cd1 N3 179.999(1) 1_444 2_775
N3 Cd1 O8 90.20(17) 1_444 .
N3 Cd1 O8 89.80(18) 2_775 .
N3 Cd1 O8 89.80(17) 1_444 2_664
N3 Cd1 O8 90.20(17) 2_775 2_664
O8 Cd1 O8 180.00(14) . 2_664
N3 Cd1 O3 92.55(18) 1_444 2_664
N3 Cd1 O3 87.45(18) 2_775 2_664
O8 Cd1 O3 87.54(16) . 2_664
O8 Cd1 O3 92.46(16) 2_664 2_664
N3 Cd1 O3 87.45(18) 1_444 .
N3 Cd1 O3 92.55(18) 2_775 .
O8 Cd1 O3 92.46(16) . .
O8 Cd1 O3 87.54(16) 2_664 .
O3 Cd1 O3 179.999(1) 2_664 .
N1 Cd2 N5 167.05(18) . 1_445
N1 Cd2 O1 97.30(17) . .
N5 Cd2 O1 95.16(16) 1_445 .
N1 Cd2 O6 95.14(17) . 2_655
N5 Cd2 O6 89.42(16) 1_445 2_655
O1 Cd2 O6 84.95(15) . 2_655
N1 Cd2 O2 89.73(17) . 2_665
N5 Cd2 O2 85.90(16) 1_445 2_665
O1 Cd2 O2 94.04(15) . 2_665
O6 Cd2 O2 175.11(15) 2_655 2_665
N1 Cd2 O7 89.80(18) . .
N5 Cd2 O7 78.71(17) 1_445 .
O1 Cd2 O7 166.47(14) . .
O6 Cd2 O7 82.95(15) 2_655 .
O2 Cd2 O7 97.51(15) 2_665 .
C1 O1 Cd2 128.4(4) . .
C1 O2 Cd2 144.8(4) . 2_665
C8 O3 Cd1 122.4(4) . .
C9 O6 Cd2 132.6(4) . 2_655
Cd2 O7 H7D 140(4) . .
Cd2 O7 H7C 98(5) . .
H7D O7 H7C 111(3) . .
Cd1 O8 H8C 89(4) . .
Cd1 O8 H8D 141(4) . .
H8C O8 H8D 107(3) . .
H9C O9 H9D 105(3) . .
C12 N1 C10 105.2(5) . .
C12 N1 Cd2 124.0(4) . .
C10 N1 Cd2 130.8(4) . .
C12 N2 C11 106.7(5) . .
C12 N2 C13 125.6(6) . .
C11 N2 C13 127.2(6) . .
C23 N3 C22 104.6(6) . .
C23 N3 Cd1 132.1(4) . 1_666
C22 N3 Cd1 121.7(5) . 1_666
C23 N4 C21 107.4(6) . .
C23 N4 C20 127.0(6) . .
C21 N4 C20 125.1(6) . .
C27 N5 C26 105.4(5) . .
C27 N5 Cd2 124.4(4) . 1_665
C26 N5 Cd2 127.4(4) . 1_665
C27 N6 C25 107.3(5) . .
C27 N6 C24 125.8(6) . .
C25 N6 C24 126.6(5) . .
O1 C1 O2 126.2(6) . .
O1 C1 C2 116.7(5) . .
O2 C1 C2 117.1(5) . .
C3 C2 C7 118.7(5) . .
C3 C2 C1 122.6(5) . .
C7 C2 C1 118.6(5) . .
C4 C3 C2 121.4(5) . .
C4 C3 H3 119.3 . .
C2 C3 H3 119.3 . .
C5 C4 C3 118.8(6) . .
C5 C4 C8 120.6(5) . .
C3 C4 C8 120.5(5) . .
C4 C5 C6 121.2(5) . .
C4 C5 H5 119.4 . .
C6 C5 H5 119.4 . .
C7 C6 C5 119.4(5) . .
C7 C6 C9 120.8(5) . .
C5 C6 C9 119.9(5) . .
C6 C7 C2 120.5(6) . .
C6 C7 H7 119.7 . .
C2 C7 H7 119.7 . .
O3 C8 O4 124.3(6) . .
O3 C8 C4 118.4(6) . .
O4 C8 C4 117.3(5) . .
O5 C9 O6 125.2(5) . .
O5 C9 C6 118.7(6) . .
O6 C9 C6 116.1(5) . .
C11 C10 N1 109.7(6) . .
C11 C10 H10 125.2 . .
N1 C10 H10 125.2 . .
C10 C11 N2 106.4(6) . .
C10 C11 H11 126.8 . .
N2 C11 H11 126.8 . .
N1 C12 N2 112.1(6) . .
N1 C12 H12 124.0 . .
N2 C12 H12 124.0 . .
N2 C13 C14 110.8(5) . .
N2 C13 H13A 109.5 . .
C14 C13 H13A 109.5 . .
N2 C13 H13B 109.5 . .
C14 C13 H13B 109.5 . .
H13A C13 H13B 108.1 . .
C19 C14 C15 118.7(7) . .
C19 C14 C13 121.3(6) . .
C15 C14 C13 119.9(6) . .
C14 C15 C16 122.0(7) . .
C14 C15 H15 119.0 . .
C16 C15 H15 119.0 . .
C17 C16 C15 118.9(7) . .
C17 C16 C24 119.0(6) . .
C15 C16 C24 122.0(7) . .
C16 C17 C18 120.4(7) . .
C16 C17 H17 119.8 . .
C18 C17 H17 119.8 . .
C19 C18 C17 119.0(7) . .
C19 C18 C20 119.1(7) . .
C17 C18 C20 121.8(7) . .
C14 C19 C18 121.0(7) . .
C14 C19 H19 119.5 . .
C18 C19 H19 119.5 . .
N4 C20 C18 115.0(6) . .
N4 C20 H20A 108.5 . .
C18 C20 H20A 108.5 . .
N4 C20 H20B 108.5 . .
C18 C20 H20B 108.5 . .
H20A C20 H20B 107.5 . .
N4 C21 C22 105.8(7) . .
N4 C21 H21 127.1 . .
C22 C21 H21 127.1 . .
C21 C22 N3 110.2(7) . .
C21 C22 H22 124.9 . .
N3 C22 H22 124.9 . .
N3 C23 N4 112.0(6) . .
N3 C23 H23 124.0 . .
N4 C23 H23 124.0 . .
N6 C24 C16 110.0(5) . .
N6 C24 H24A 109.7 . .
C16 C24 H24A 109.7 . .
N6 C24 H24B 109.7 . .
C16 C24 H24B 109.7 . .
H24A C24 H24B 108.2 . .
N6 C25 C26 105.6(5) . .
N6 C25 H25 127.2 . .
C26 C25 H25 127.2 . .
N5 C26 C25 110.0(6) . .
N5 C26 H26 125.0 . .
C25 C26 H26 125.0 . .
N5 C27 N6 111.6(6) . .
N5 C27 H27 124.2 . .
N6 C27 H27 124.2 . .

loop_
_geom_bond_atom_site_label_1
_geom_bond_atom_site_label_2
_geom_bond_distance
_geom_bond_site_symmetry_2
Cd1 N3 2.249(5) 1_444
Cd1 N3 2.249(5) 2_775
Cd1 O8 2.366(4) .
Cd1 O8 2.366(4) 2_664
Cd1 O3 2.368(4) 2_664
Cd1 O3 2.368(4) .
Cd2 N1 2.224(5) .
Cd2 N5 2.251(5) 1_445
Cd2 O1 2.278(4) .
Cd2 O6 2.320(4) 2_655
Cd2 O2 2.349(4) 2_665
Cd2 O7 2.434(5) .
O1 C1 1.248(7) .
O2 C1 1.250(7) .
O2 Cd2 2.349(4) 2_665
O3 C8 1.253(7) .
O4 C8 1.254(7) .
O5 C9 1.239(7) .
O6 C9 1.251(7) .
O6 Cd2 2.320(4) 2_655
O7 H7D 0.94(2) .
O7 H7C 0.94(2) .
O8 H8C 0.945(19) .
O8 H8D 0.951(19) .
O9 H9C 0.96(2) .
O9 H9D 0.97(2) .
N1 C12 1.301(8) .
N1 C10 1.376(8) .
N2 C12 1.333(8) .
N2 C11 1.368(9) .
N2 C13 1.468(7) .
N3 C23 1.314(8) .
N3 C22 1.358(9) .
N3 Cd1 2.249(5) 1_666
N4 C23 1.325(8) .
N4 C21 1.349(9) .
N4 C20 1.470(8) .
N5 C27 1.315(7) .
N5 C26 1.352(7) .
N5 Cd2 2.251(5) 1_665
N6 C27 1.331(7) .
N6 C25 1.359(8) .
N6 C24 1.479(7) .
C1 C2 1.512(8) .
C2 C3 1.383(7) .
C2 C7 1.402(8) .
C3 C4 1.380(8) .
C3 H3 0.9300 .
C4 C5 1.379(8) .
C4 C8 1.517(9) .
C5 C6 1.390(7) .
C5 H5 0.9300 .
C6 C7 1.370(8) .
C6 C9 1.512(8) .
C7 H7 0.9300 .
C10 C11 1.335(9) .
C10 H10 0.9300 .
C11 H11 0.9300 .
C12 H12 0.9300 .
C13 C14 1.502(9) .
C13 H13A 0.9700 .
C13 H13B 0.9700 .
C14 C19 1.367(9) .
C14 C15 1.380(9) .
C15 C16 1.381(9) .
C15 H15 0.9300 .
C16 C17 1.371(9) .
C16 C24 1.490(10) .
C17 C18 1.399(10) .
C17 H17 0.9300 .
C18 C19 1.392(10) .
C18 C20 1.491(10) .
C19 H19 0.9300 .
C20 H20A 0.9700 .
C20 H20B 0.9700 .
C21 C22 1.351(10) .
C21 H21 0.9300 .
C22 H22 0.9300 .
C23 H23 0.9300 .
C24 H24A 0.9700 .
C24 H24B 0.9700 .
C25 C26 1.361(9) .
C25 H25 0.9300 .
C26 H26 0.9300 .
C27 H27 0.9300 .
